data_1551183
loop_
_publ_author_name
'Mitake, Akihito'
'Nagai, Rikako'
'Sekine, Ayato'
'Takano, Hideaki'
'Sugimura, Natsuhiko'
'Kanyiva, Kyalo Stephen'
'Shibata, Takanori'

_publ_section_title
;
 Consecutive HDDA and TDDA reactions of silicon-tethered tetraynes for the
 synthesis of dibenzosilole-fused polycyclic compounds and their unique
 reactivity
;
_journal_name_full 'Chemical Science'
_journal_paper_doi 10.1039/C9SC00960D
_journal_year 2019
_chemical_formula_moiety 'C38 H34 O4 Si2'
_chemical_formula_sum 'C38 H34 O4 Si2'
_chemical_formula_weight 610.86
_space_group_crystal_system monoclinic
_space_group_IT_number 14
_space_group_name_Hall '-P 2ybc'
_space_group_name_H-M_alt 'P 1 21/c 1'
_symmetry_space_group_name_Hall '-P 2ybc'
_symmetry_space_group_name_H-M 'P 1 21/c 1'
_atom_sites_solution_hydrogens geom
_atom_sites_solution_primary direct
_atom_sites_solution_secondary difmap
_audit_update_record
;
2018-03-16 deposited with the CCDC.    2019-05-27 downloaded from the CCDC.
;
_cell_angle_alpha 90.0000
_cell_angle_beta 100.5160(7)
_cell_angle_gamma 90.0000
_cell_formula_units_Z 4
_cell_length_a 16.8080(3)
_cell_length_b 12.2273(2)
_cell_length_c 15.6775(3)
_cell_measurement_reflns_used 24734
_cell_measurement_temperature 123
_cell_measurement_theta_max 68.22
_cell_measurement_theta_min 3.54
_cell_volume 3167.87(10)
_computing_cell_refinement 'RAPID AUTO'
_computing_data_collection 'RAPID AUTO (Rigaku, ????)'
_computing_data_reduction 'RAPID AUTO'
_computing_molecular_graphics 'CrystalStructure 4.2.4'
_computing_publication_material 'CrystalStructure 4.2.4 (Rigaku, 2016)'
_computing_structure_refinement 'SHELXL Version 2014/6 (Sheldrick, 2008)'
_computing_structure_solution 'Superflip (Palatinus, et al., 2007)'
_diffrn_ambient_temperature 123
_diffrn_detector_area_resol_mean 10.000
_diffrn_measured_fraction_theta_full 0.999
_diffrn_measured_fraction_theta_max 0.999
_diffrn_measurement_device_type 'Rigaku R-AXIS RAPID'
_diffrn_measurement_method \w
_diffrn_radiation_type 'Cu K\a'
_diffrn_radiation_wavelength 1.54187
_diffrn_reflns_av_R_equivalents 0.0611
_diffrn_reflns_Laue_measured_fraction_full 0.999
_diffrn_reflns_Laue_measured_fraction_max 0.999
_diffrn_reflns_limit_h_max 20
_diffrn_reflns_limit_h_min -20
_diffrn_reflns_limit_k_max 14
_diffrn_reflns_limit_k_min -14
_diffrn_reflns_limit_l_max 17
_diffrn_reflns_limit_l_min -18
_diffrn_reflns_number 34848
_diffrn_reflns_point_group_measured_fraction_full 0.999
_diffrn_reflns_point_group_measured_fraction_max 0.999
_diffrn_reflns_theta_full 67.687
_diffrn_reflns_theta_max 68.247
_diffrn_reflns_theta_min 4.498
_diffrn_standards_number 0
_exptl_absorpt_coefficient_mu 1.339
_exptl_absorpt_correction_T_max 0.765
_exptl_absorpt_correction_T_min 0.655
_exptl_absorpt_correction_type multi-scan
_exptl_absorpt_process_details 'ABSCOR (Rigaku, 1995)'
_exptl_crystal_colour yellow
_exptl_crystal_density_diffrn 1.281
_exptl_crystal_density_method 'not measured'
_exptl_crystal_description prism
_exptl_crystal_F_000 1288.00
_exptl_crystal_size_max 0.200
_exptl_crystal_size_mid 0.200
_exptl_crystal_size_min 0.200
_refine_diff_density_max 0.31
_refine_diff_density_min -0.57
_refine_ls_extinction_method none
_refine_ls_goodness_of_fit_ref 1.178
_refine_ls_hydrogen_treatment constr
_refine_ls_number_parameters 397
_refine_ls_number_reflns 5781
_refine_ls_number_restraints 0
_refine_ls_R_factor_all 0.0822
_refine_ls_R_factor_gt 0.0642
_refine_ls_shift/su_max 0.000
_refine_ls_structure_factor_coef Fsqd
_refine_ls_weighting_details 'w = 1/[\s^2^(Fo^2^)+(0.1086P)^2^+1.2713P] where P=(Fo^2^+2Fc^2^)/3'
_refine_ls_weighting_scheme calc
_refine_ls_wR_factor_gt 0.1727
_refine_ls_wR_factor_ref 0.2128
_reflns_Friedel_coverage 0.000
_reflns_number_gt 4342
_reflns_number_total 5781
_reflns_threshold_expression F^2^>2.0\s(F^2^)
_cod_data_source_file c9sc00960d2.cif
_cod_data_source_block 20180313mitake
_cod_original_cell_volume 3167.88(10)
_cod_database_code 1551183
_shelxl_version_number 2014/6

loop_
_space_group_symop_id
_space_group_symop_operation_xyz
1 +X,+Y,+Z
2 -X,1/2+Y,1/2-Z
3 -X,-Y,-Z
4 +X,-1/2-Y,-1/2+Z

loop_
_atom_site_label
_atom_site_type_symbol
_atom_site_fract_x
_atom_site_fract_y
_atom_site_fract_z
_atom_site_U_iso_or_equiv
_atom_site_adp_type
_atom_site_occupancy
_atom_site_site_symmetry_order
_atom_site_calc_flag
_atom_site_refinement_flags_posn
_atom_site_refinement_flags_adp
Si1 Si 0.59972(5) 0.53375(7) 0.28537(5) 0.0353(3) Uani 1 1 d . .
Si2 Si 0.90375(5) 0.22869(7) 0.53879(5) 0.0335(3) Uani 1 1 d . .
O3 O 0.76672(13) 0.53006(16) 0.54949(13) 0.0359(5) Uani 1 1 d . .
O4 O 0.75510(13) 0.61732(17) 0.48311(13) 0.0369(5) Uani 1 1 d . .
O5 O 0.43876(13) 0.12031(18) 0.49688(15) 0.0410(6) Uani 1 1 d . .
O6 O 0.93026(14) 0.6568(2) 0.14486(15) 0.0462(6) Uani 1 1 d . .
C7 C 0.83475(17) 0.4226(2) 0.45754(17) 0.0292(6) Uani 1 1 d . .
C8 C 0.77274(18) 0.3475(3) 0.58850(18) 0.0313(7) Uani 1 1 d . .
C9 C 0.63058(18) 0.2222(2) 0.45851(19) 0.0321(7) Uani 1 1 d . .
H9 H 0.6813 0.1924 0.4519 0.038 Uiso 1 1 calc R U
C10 C 0.54535(18) 0.3757(3) 0.46589(19) 0.0342(7) Uani 1 1 d . .
H10 H 0.5366 0.4525 0.4629 0.041 Uiso 1 1 calc R U
C11 C 0.61992(18) 0.3352(3) 0.45529(17) 0.0296(6) Uani 1 1 d . .
C12 C 0.67617(17) 0.4922(2) 0.38275(18) 0.0298(6) Uani 1 1 d . .
C13 C 0.83100(18) 0.2650(3) 0.61049(18) 0.0321(7) Uani 1 1 d . .
C14 C 0.68457(17) 0.4124(2) 0.44380(18) 0.0303(6) Uani 1 1 d . .
C15 C 0.88477(18) 0.5201(3) 0.34158(19) 0.0325(7) Uani 1 1 d . .
C16 C 0.49538(19) 0.1958(3) 0.48353(19) 0.0344(7) Uani 1 1 d . .
C17 C 0.96494(19) 0.3783(3) 0.4279(2) 0.0371(7) Uani 1 1 d . .
H17 H 1.0139 0.3378 0.4409 0.044 Uiso 1 1 calc R U
C18 C 0.90367(18) 0.3533(3) 0.47228(19) 0.0332(7) Uani 1 1 d . .
C19 C 0.82549(18) 0.5052(3) 0.39501(18) 0.0306(7) Uani 1 1 d . .
C20 C 0.8331(2) 0.2090(3) 0.6895(2) 0.0400(8) Uani 1 1 d . .
H20 H 0.8716 0.1524 0.7051 0.048 Uiso 1 1 calc R U
C21 C 0.93571(19) 0.5982(3) 0.21999(19) 0.0352(7) Uani 1 1 d . .
C22 C 0.95881(19) 0.4608(3) 0.36450(19) 0.0344(7) Uani 1 1 d . .
C23 C 0.48266(19) 0.3076(3) 0.4808(2) 0.0364(7) Uani 1 1 d . .
H23 H 0.4324 0.3374 0.4890 0.044 Uiso 1 1 calc R U
C24 C 0.56921(19) 0.1526(3) 0.4710(2) 0.0366(7) Uani 1 1 d . .
H24 H 0.5771 0.0757 0.4711 0.044 Uiso 1 1 calc R U
C25 C 0.72794(18) 0.6686(3) 0.3380(2) 0.0354(7) Uani 1 1 d . .
C26 C 0.87412(19) 0.5849(3) 0.26526(19) 0.0337(7) Uani 1 1 d . .
H26 H 0.8235 0.6195 0.2454 0.040 Uiso 1 1 calc R U
C27 C 0.6563(2) 0.6635(3) 0.2766(2) 0.0384(8) Uani 1 1 d . .
C28 C 1.0128(2) 0.5508(3) 0.2496(2) 0.0412(8) Uani 1 1 d . .
H28 H 1.0569 0.5666 0.2213 0.049 Uiso 1 1 calc R U
C29 C 0.71813(19) 0.3695(3) 0.64402(19) 0.0356(7) Uani 1 1 d . .
H29 H 0.6773 0.4232 0.6280 0.043 Uiso 1 1 calc R U
C30 C 0.74851(18) 0.5696(3) 0.39531(19) 0.0327(7) Uani 1 1 d . .
C31 C 0.7226(2) 0.3145(3) 0.7217(2) 0.0414(8) Uani 1 1 d . .
H31 H 0.6860 0.3318 0.7592 0.050 Uiso 1 1 calc R U
C32 C 1.0227(2) 0.4826(3) 0.3187(2) 0.0412(8) Uani 1 1 d . .
H32 H 1.0737 0.4484 0.3370 0.049 Uiso 1 1 calc R U
C33 C 0.7759(2) 0.7626(3) 0.3484(2) 0.0411(8) Uani 1 1 d . .
H33 H 0.8234 0.7655 0.3917 0.049 Uiso 1 1 calc R U
C34 C 0.76583(18) 0.4197(3) 0.50825(19) 0.0325(7) Uani 1 1 d . .
C35 C 0.7804(2) 0.2344(3) 0.7446(2) 0.0432(8) Uani 1 1 d . .
H35 H 0.7839 0.1969 0.7982 0.052 Uiso 1 1 calc R U
C36 C 0.6352(2) 0.7552(3) 0.2238(2) 0.0518(9) Uani 1 1 d . .
H36 H 0.5866 0.7544 0.1819 0.062 Uiso 1 1 calc R U
C37 C 0.8665(2) 0.1091(3) 0.4687(2) 0.0460(8) Uani 1 1 d . .
H37A H 0.8668 0.0436 0.5049 0.055 Uiso 1 1 calc R U
H37B H 0.8112 0.1234 0.4382 0.055 Uiso 1 1 calc R U
H37C H 0.9018 0.0974 0.4263 0.055 Uiso 1 1 calc R U
C38 C 1.0062(2) 0.1945(3) 0.5995(2) 0.0464(9) Uani 1 1 d . .
H38A H 1.0033 0.1280 0.6337 0.056 Uiso 1 1 calc R U
H38B H 1.0428 0.1822 0.5585 0.056 Uiso 1 1 calc R U
H38C H 1.0265 0.2551 0.6383 0.056 Uiso 1 1 calc R U
C39 C 0.4941(2) 0.5638(3) 0.2961(2) 0.0512(9) Uani 1 1 d . .
H39A H 0.4940 0.6138 0.3450 0.061 Uiso 1 1 calc R U
H39B H 0.4656 0.5980 0.2426 0.061 Uiso 1 1 calc R U
H39C H 0.4667 0.4957 0.3065 0.061 Uiso 1 1 calc R U
C40 C 0.5978(2) 0.4397(3) 0.1930(2) 0.0526(10) Uani 1 1 d . .
H40A H 0.6534 0.4229 0.1864 0.063 Uiso 1 1 calc R U
H40B H 0.5701 0.3720 0.2037 0.063 Uiso 1 1 calc R U
H40C H 0.5690 0.4743 0.1399 0.063 Uiso 1 1 calc R U
C41 C 0.7532(2) 0.8523(3) 0.2943(2) 0.0481(9) Uani 1 1 d . .
H41 H 0.7852 0.9168 0.3006 0.058 Uiso 1 1 calc R U
C42 C 0.8530(2) 0.7021(3) 0.1103(2) 0.0527(10) Uani 1 1 d . .
H42A H 0.8560 0.7421 0.0568 0.063 Uiso 1 1 calc R U
H42B H 0.8131 0.6431 0.0976 0.063 Uiso 1 1 calc R U
H42C H 0.8367 0.7522 0.1528 0.063 Uiso 1 1 calc R U
C43 C 0.3657(2) 0.1606(3) 0.5186(3) 0.0570(10) Uani 1 1 d . .
H43A H 0.3304 0.0991 0.5264 0.068 Uiso 1 1 calc R U
H43B H 0.3781 0.2028 0.5725 0.068 Uiso 1 1 calc R U
H43C H 0.3383 0.2078 0.4717 0.068 Uiso 1 1 calc R U
C44 C 0.6843(2) 0.8468(3) 0.2317(3) 0.0566(10) Uani 1 1 d . .
H44 H 0.6701 0.9069 0.1935 0.068 Uiso 1 1 calc R U

loop_
_atom_site_aniso_label
_atom_site_aniso_U_11
_atom_site_aniso_U_22
_atom_site_aniso_U_33
_atom_site_aniso_U_23
_atom_site_aniso_U_13
_atom_site_aniso_U_12
Si1 0.0341(5) 0.0419(6) 0.0298(5) 0.0027(4) 0.0052(3) 0.0013(4)
Si2 0.0347(5) 0.0342(5) 0.0320(5) 0.0018(3) 0.0074(3) 0.0031(4)
O3 0.0490(14) 0.0278(12) 0.0313(11) 0.0002(9) 0.0085(9) -0.0002(10)
O4 0.0477(14) 0.0320(12) 0.0323(11) 0.0026(9) 0.0105(9) 0.0027(10)
O5 0.0337(12) 0.0389(13) 0.0532(14) -0.0010(11) 0.0158(10) -0.0080(10)
O6 0.0463(14) 0.0525(15) 0.0444(13) 0.0134(11) 0.0203(11) 0.0012(12)
C7 0.0311(16) 0.0297(16) 0.0267(14) 0.0011(12) 0.0047(11) 0.0003(13)
C8 0.0294(15) 0.0347(17) 0.0291(15) 0.0003(12) 0.0036(12) -0.0030(13)
C9 0.0301(16) 0.0324(17) 0.0357(16) 0.0025(13) 0.0114(12) 0.0013(13)
C10 0.0345(17) 0.0322(16) 0.0380(17) -0.0021(13) 0.0120(13) 0.0000(13)
C11 0.0313(16) 0.0352(17) 0.0231(13) -0.0012(12) 0.0067(11) 0.0000(13)
C12 0.0310(16) 0.0316(16) 0.0282(14) 0.0018(12) 0.0095(12) 0.0001(13)
C13 0.0316(16) 0.0356(17) 0.0275(15) 0.0034(12) 0.0015(12) -0.0007(13)
C14 0.0305(16) 0.0319(16) 0.0297(14) -0.0033(12) 0.0083(12) 0.0002(13)
C15 0.0331(17) 0.0348(17) 0.0307(15) -0.0013(13) 0.0089(12) -0.0010(13)
C16 0.0345(17) 0.0377(18) 0.0324(15) -0.0030(13) 0.0097(13) -0.0053(14)
C17 0.0317(17) 0.0426(19) 0.0382(17) 0.0013(14) 0.0096(13) 0.0052(14)
C18 0.0311(16) 0.0376(18) 0.0312(15) -0.0030(13) 0.0068(12) 0.0040(13)
C19 0.0321(16) 0.0319(16) 0.0281(14) -0.0012(12) 0.0060(12) 0.0006(13)
C20 0.0420(19) 0.0420(19) 0.0366(17) 0.0085(15) 0.0082(14) 0.0047(15)
C21 0.0373(17) 0.0393(18) 0.0309(15) 0.0036(13) 0.0115(13) -0.0017(14)
C22 0.0360(17) 0.0354(18) 0.0336(16) 0.0022(13) 0.0111(13) 0.0016(14)
C23 0.0326(17) 0.0345(17) 0.0447(18) -0.0001(14) 0.0138(13) 0.0013(14)
C24 0.0353(17) 0.0329(17) 0.0426(17) 0.0001(14) 0.0104(13) 0.0010(14)
C25 0.0318(16) 0.0362(18) 0.0405(17) 0.0076(14) 0.0129(13) 0.0043(14)
C26 0.0375(17) 0.0340(17) 0.0310(15) 0.0000(13) 0.0100(12) -0.0006(14)
C27 0.0404(18) 0.0419(19) 0.0350(16) 0.0082(14) 0.0127(13) 0.0054(15)
C28 0.0424(19) 0.0416(19) 0.0440(18) 0.0043(15) 0.0196(15) 0.0006(15)
C29 0.0404(18) 0.0349(17) 0.0330(16) 0.0033(13) 0.0101(13) -0.0007(14)
C30 0.0312(16) 0.0354(17) 0.0323(15) 0.0041(13) 0.0080(12) 0.0017(13)
C31 0.0432(19) 0.045(2) 0.0378(17) 0.0025(15) 0.0135(14) 0.0036(16)
C32 0.0379(19) 0.044(2) 0.0446(18) 0.0007(15) 0.0164(14) 0.0022(15)
C33 0.0343(18) 0.043(2) 0.0486(19) 0.0081(15) 0.0148(14) 0.0011(15)
C34 0.0320(16) 0.0346(17) 0.0311(15) 0.0010(13) 0.0064(12) 0.0018(13)
C35 0.049(2) 0.053(2) 0.0292(16) 0.0071(15) 0.0113(14) 0.0026(17)
C36 0.051(2) 0.052(2) 0.050(2) 0.0165(18) 0.0032(17) 0.0062(18)
C37 0.053(2) 0.039(2) 0.047(2) -0.0018(15) 0.0114(16) 0.0021(16)
C38 0.043(2) 0.047(2) 0.050(2) 0.0059(17) 0.0102(15) 0.0091(16)
C39 0.037(2) 0.069(3) 0.045(2) 0.0056(18) 0.0011(15) 0.0011(18)
C40 0.061(2) 0.056(2) 0.0379(19) 0.0030(17) 0.0013(16) 0.0095(19)
C41 0.046(2) 0.039(2) 0.062(2) 0.0138(17) 0.0183(17) 0.0032(16)
C42 0.049(2) 0.064(3) 0.047(2) 0.0166(19) 0.0139(16) 0.0067(19)
C43 0.041(2) 0.050(2) 0.087(3) -0.001(2) 0.032(2) -0.0038(18)
C44 0.058(2) 0.043(2) 0.069(3) 0.0226(19) 0.014(2) 0.0055(19)

loop_
_atom_type_symbol
_atom_type_description
_atom_type_scat_dispersion_real
_atom_type_scat_dispersion_imag
_atom_type_scat_source
C C 0.0181 0.0091
;
International Tables for Crystallography
(Vol. C, Tables 4.2.6.8 and 6.1.1.4)
;
H H 0.0000 0.0000
;
International Tables for Crystallography
(Vol. C, Table 6.1.1.4)
;
O O 0.0492 0.0322
;
International Tables for Crystallography
(Vol. C, Tables 4.2.6.8 and 6.1.1.4)
;
Si Si 0.2541 0.3302
;
International Tables for Crystallography
(Vol. C, Tables 4.2.6.8 and 6.1.1.4)
;

loop_
_geom_angle_atom_site_label_1
_geom_angle_atom_site_label_2
_geom_angle_atom_site_label_3
_geom_angle
C40 Si1 C39 108.42(18)
C40 Si1 C27 114.06(17)
C39 Si1 C27 110.36(17)
C40 Si1 C12 112.39(15)
C39 Si1 C12 120.35(14)
C27 Si1 C12 90.43(14)
C18 Si2 C38 112.36(16)
C18 Si2 C13 102.23(13)
C38 Si2 C13 113.24(15)
C18 Si2 C37 110.40(15)
C38 Si2 C37 107.77(17)
C13 Si2 C37 110.82(15)
O4 O3 C34 110.95(19)
O3 O4 C30 110.34(19)
C16 O5 C43 117.2(3)
C21 O6 C42 116.4(2)
C19 C7 C18 121.9(3)
C19 C7 C34 112.7(3)
C18 C7 C34 125.3(3)
C29 C8 C13 119.5(3)
C29 C8 C34 116.2(3)
C13 C8 C34 124.3(3)
C24 C9 C11 121.5(3)
C24 C9 H9 119.2
C11 C9 H9 119.2
C11 C10 C23 122.2(3)
C11 C10 H10 118.9
C23 C10 H10 118.9
C10 C11 C9 117.6(3)
C10 C11 C14 119.2(3)
C9 C11 C14 123.1(3)
C14 C12 C30 112.2(3)
C14 C12 Si1 137.4(2)
C30 C12 Si1 110.4(2)
C8 C13 C20 117.9(3)
C8 C13 Si2 121.9(2)
C20 C13 Si2 120.1(2)
C12 C14 C11 124.2(3)
C12 C14 C34 112.7(3)
C11 C14 C34 122.7(3)
C26 C15 C19 124.9(3)
C26 C15 C22 117.8(3)
C19 C15 C22 117.3(3)
O5 C16 C23 124.3(3)
O5 C16 C24 115.3(3)
C23 C16 C24 120.4(3)
C18 C17 C22 123.4(3)
C18 C17 H17 118.3
C22 C17 H17 118.3
C17 C18 C7 116.6(3)
C17 C18 Si2 123.0(2)
C7 C18 Si2 120.0(2)
C7 C19 C15 120.3(3)
C7 C19 C30 111.1(2)
C15 C19 C30 128.7(3)
C35 C20 C13 121.7(3)
C35 C20 H20 119.2
C13 C20 H20 119.2
O6 C21 C26 124.8(3)
O6 C21 C28 114.2(3)
C26 C21 C28 121.0(3)
C17 C22 C32 121.8(3)
C17 C22 C15 119.3(3)
C32 C22 C15 118.8(3)
C16 C23 C10 118.5(3)
C16 C23 H23 120.7
C10 C23 H23 120.7
C9 C24 C16 119.6(3)
C9 C24 H24 120.2
C16 C24 H24 120.2
C33 C25 C27 121.6(3)
C33 C25 C30 121.7(3)
C27 C25 C30 116.6(3)
C21 C26 C15 120.9(3)
C21 C26 H26 119.6
C15 C26 H26 119.6
C25 C27 C36 117.7(3)
C25 C27 Si1 111.9(2)
C36 C27 Si1 130.3(3)
C32 C28 C21 119.0(3)
C32 C28 H28 120.5
C21 C28 H28 120.5
C31 C29 C8 121.1(3)
C31 C29 H29 119.4
C8 C29 H29 119.4
O4 C30 C25 101.9(2)
O4 C30 C19 106.8(2)
C25 C30 C19 121.2(2)
O4 C30 C12 106.7(2)
C25 C30 C12 109.3(2)
C19 C30 C12 109.8(3)
C35 C31 C29 119.9(3)
C35 C31 H31 120.0
C29 C31 H31 120.0
C28 C32 C22 121.8(3)
C28 C32 H32 119.1
C22 C32 H32 119.1
C41 C33 C25 119.1(3)
C41 C33 H33 120.4
C25 C33 H33 120.4
O3 C34 C7 104.9(2)
O3 C34 C8 99.9(2)
C7 C34 C8 119.7(2)
O3 C34 C14 105.8(2)
C7 C34 C14 109.0(2)
C8 C34 C14 115.6(2)
C31 C35 C20 119.8(3)
C31 C35 H35 120.1
C20 C35 H35 120.1
C44 C36 C27 120.8(4)
C44 C36 H36 119.6
C27 C36 H36 119.6
Si2 C37 H37A 109.5
Si2 C37 H37B 109.5
H37A C37 H37B 109.5
Si2 C37 H37C 109.5
H37A C37 H37C 109.5
H37B C37 H37C 109.5
Si2 C38 H38A 109.5
Si2 C38 H38B 109.5
H38A C38 H38B 109.5
Si2 C38 H38C 109.5
H38A C38 H38C 109.5
H38B C38 H38C 109.5
Si1 C39 H39A 109.5
Si1 C39 H39B 109.5
H39A C39 H39B 109.5
Si1 C39 H39C 109.5
H39A C39 H39C 109.5
H39B C39 H39C 109.5
Si1 C40 H40A 109.5
Si1 C40 H40B 109.5
H40A C40 H40B 109.5
Si1 C40 H40C 109.5
H40A C40 H40C 109.5
H40B C40 H40C 109.5
C44 C41 C33 119.8(3)
C44 C41 H41 120.1
C33 C41 H41 120.1
O6 C42 H42A 109.5
O6 C42 H42B 109.5
H42A C42 H42B 109.5
O6 C42 H42C 109.5
H42A C42 H42C 109.5
H42B C42 H42C 109.5
O5 C43 H43A 109.5
O5 C43 H43B 109.5
H43A C43 H43B 109.5
O5 C43 H43C 109.5
H43A C43 H43C 109.5
H43B C43 H43C 109.5
C41 C44 C36 120.9(3)
C41 C44 H44 119.5
C36 C44 H44 119.5

loop_
_geom_bond_atom_site_label_1
_geom_bond_atom_site_label_2
_geom_bond_distance
Si1 C40 1.844(4)
Si1 C39 1.851(4)
Si1 C27 1.868(4)
Si1 C12 1.877(3)
Si2 C18 1.846(3)
Si2 C38 1.856(3)
Si2 C13 1.859(3)
Si2 C37 1.867(4)
O3 O4 1.478(3)
O3 C34 1.495(4)
O4 C30 1.481(3)
O5 C16 1.369(4)
O5 C43 1.420(4)
O6 C21 1.367(4)
O6 C42 1.425(4)
C7 C19 1.397(4)
C7 C18 1.420(4)
C7 C34 1.520(4)
C8 C29 1.401(4)
C8 C13 1.405(4)
C8 C34 1.524(4)
C9 C24 1.378(4)
C9 C11 1.393(4)
C9 H9 0.9500
C10 C11 1.386(4)
C10 C23 1.396(4)
C10 H10 0.9500
C11 C14 1.475(4)
C12 C14 1.356(4)
C12 C30 1.524(4)
C13 C20 1.409(4)
C14 C34 1.546(4)
C15 C26 1.419(4)
C15 C19 1.426(4)
C15 C22 1.428(4)
C16 C23 1.383(4)
C16 C24 1.395(4)
C17 C18 1.378(4)
C17 C22 1.407(4)
C17 H17 0.9500
C19 C30 1.515(4)
C20 C35 1.382(4)
C20 H20 0.9500
C21 C26 1.367(4)
C21 C28 1.418(5)
C22 C32 1.422(4)
C23 H23 0.9500
C24 H24 0.9500
C25 C33 1.396(5)
C25 C27 1.399(4)
C25 C30 1.511(4)
C26 H26 0.9500
C27 C36 1.400(5)
C28 C32 1.352(5)
C28 H28 0.9500
C29 C31 1.381(4)
C29 H29 0.9500
C31 C35 1.379(5)
C31 H31 0.9500
C32 H32 0.9500
C33 C41 1.396(5)
C33 H33 0.9500
C35 H35 0.9500
C36 C44 1.383(5)
C36 H36 0.9500
C37 H37A 0.9800
C37 H37B 0.9800
C37 H37C 0.9800
C38 H38A 0.9800
C38 H38B 0.9800
C38 H38C 0.9800
C39 H39A 0.9800
C39 H39B 0.9800
C39 H39C 0.9800
C40 H40A 0.9800
C40 H40B 0.9800
C40 H40C 0.9800
C41 C44 1.376(5)
C41 H41 0.9500
C42 H42A 0.9800
C42 H42B 0.9800
C42 H42C 0.9800
C43 H43A 0.9800
C43 H43B 0.9800
C43 H43C 0.9800
C44 H44 0.9500

loop_
_geom_torsion_atom_site_label_1
_geom_torsion_atom_site_label_2
_geom_torsion_atom_site_label_3
_geom_torsion_atom_site_label_4
_geom_torsion
C34 O3 O4 C30 -1.7(3)
C23 C10 C11 C9 1.1(4)
C23 C10 C11 C14 -177.1(3)
C24 C9 C11 C10 0.6(4)
C24 C9 C11 C14 178.7(3)
C40 Si1 C12 C14 -72.3(4)
C39 Si1 C12 C14 57.3(4)
C27 Si1 C12 C14 171.4(3)
C40 Si1 C12 C30 107.1(2)
C39 Si1 C12 C30 -123.3(2)
C27 Si1 C12 C30 -9.3(2)
C29 C8 C13 C20 -1.4(4)
C34 C8 C13 C20 176.4(3)
C29 C8 C13 Si2 178.4(2)
C34 C8 C13 Si2 -3.8(4)
C18 Si2 C13 C8 21.4(3)
C38 Si2 C13 C8 142.5(3)
C37 Si2 C13 C8 -96.3(3)
C18 Si2 C13 C20 -158.8(3)
C38 Si2 C13 C20 -37.6(3)
C37 Si2 C13 C20 83.6(3)
C30 C12 C14 C11 171.3(3)
Si1 C12 C14 C11 -9.3(5)
C30 C12 C14 C34 -1.3(3)
Si1 C12 C14 C34 178.0(2)
C10 C11 C14 C12 -53.7(4)
C9 C11 C14 C12 128.2(3)
C10 C11 C14 C34 118.3(3)
C9 C11 C14 C34 -59.9(4)
C43 O5 C16 C23 -7.1(5)
C43 O5 C16 C24 173.8(3)
C22 C17 C18 C7 -6.1(5)
C22 C17 C18 Si2 167.5(3)
C19 C7 C18 C17 6.2(4)
C34 C7 C18 C17 -171.2(3)
C19 C7 C18 Si2 -167.5(2)
C34 C7 C18 Si2 15.1(4)
C38 Si2 C18 C17 38.5(3)
C13 Si2 C18 C17 160.2(3)
C37 Si2 C18 C17 -81.9(3)
C38 Si2 C18 C7 -148.2(2)
C13 Si2 C18 C7 -26.5(3)
C37 Si2 C18 C7 91.5(3)
C18 C7 C19 C15 2.1(4)
C34 C7 C19 C15 179.8(3)
C18 C7 C19 C30 -177.7(3)
C34 C7 C19 C30 0.0(3)
C26 C15 C19 C7 166.4(3)
C22 C15 C19 C7 -10.4(4)
C26 C15 C19 C30 -13.9(5)
C22 C15 C19 C30 169.3(3)
C8 C13 C20 C35 -0.7(5)
Si2 C13 C20 C35 179.5(3)
C42 O6 C21 C26 -3.2(5)
C42 O6 C21 C28 177.3(3)
C18 C17 C22 C32 -178.5(3)
C18 C17 C22 C15 -2.4(5)
C26 C15 C22 C17 -166.4(3)
C19 C15 C22 C17 10.6(4)
C26 C15 C22 C32 9.8(4)
C19 C15 C22 C32 -173.1(3)
O5 C16 C23 C10 -179.4(3)
C24 C16 C23 C10 -0.4(5)
C11 C10 C23 C16 -1.2(5)
C11 C9 C24 C16 -2.1(5)
O5 C16 C24 C9 -178.9(3)
C23 C16 C24 C9 2.0(5)
O6 C21 C26 C15 178.3(3)
C28 C21 C26 C15 -2.2(5)
C19 C15 C26 C21 177.2(3)
C22 C15 C26 C21 -6.0(5)
C33 C25 C27 C36 1.8(5)
C30 C25 C27 C36 178.9(3)
C33 C25 C27 Si1 -174.0(2)
C30 C25 C27 Si1 3.1(4)
C40 Si1 C27 C25 -111.1(3)
C39 Si1 C27 C25 126.5(2)
C12 Si1 C27 C25 3.7(2)
C40 Si1 C27 C36 73.8(4)
C39 Si1 C27 C36 -48.6(4)
C12 Si1 C27 C36 -171.4(3)
O6 C21 C28 C32 -173.8(3)
C26 C21 C28 C32 6.7(5)
C13 C8 C29 C31 2.6(5)
C34 C8 C29 C31 -175.4(3)
O3 O4 C30 C25 174.0(2)
O3 O4 C30 C19 -58.0(3)
O3 O4 C30 C12 59.4(3)
C33 C25 C30 O4 54.3(3)
C27 C25 C30 O4 -122.8(3)
C33 C25 C30 C19 -63.9(4)
C27 C25 C30 C19 119.0(3)
C33 C25 C30 C12 166.9(3)
C27 C25 C30 C12 -10.2(4)
C7 C19 C30 O4 59.7(3)
C15 C19 C30 O4 -120.0(3)
C7 C19 C30 C25 175.5(3)
C15 C19 C30 C25 -4.2(5)
C7 C19 C30 C12 -55.6(3)
C15 C19 C30 C12 124.7(3)
C14 C12 C30 O4 -58.7(3)
Si1 C12 C30 O4 121.8(2)
C14 C12 C30 C25 -168.2(3)
Si1 C12 C30 C25 12.3(3)
C14 C12 C30 C19 56.7(3)
Si1 C12 C30 C19 -122.8(2)
C8 C29 C31 C35 -1.6(5)
C21 C28 C32 C22 -2.6(5)
C17 C22 C32 C28 170.5(3)
C15 C22 C32 C28 -5.7(5)
C27 C25 C33 C41 -2.1(5)
C30 C25 C33 C41 -179.1(3)
O4 O3 C34 C7 59.3(3)
O4 O3 C34 C8 -176.2(2)
O4 O3 C34 C14 -55.9(3)
C19 C7 C34 O3 -59.1(3)
C18 C7 C34 O3 118.5(3)
C19 C7 C34 C8 -170.0(3)
C18 C7 C34 C8 7.6(4)
C19 C7 C34 C14 53.8(3)
C18 C7 C34 C14 -128.6(3)
C29 C8 C34 O3 50.5(3)
C13 C8 C34 O3 -127.4(3)
C29 C8 C34 C7 164.0(3)
C13 C8 C34 C7 -13.8(4)
C29 C8 C34 C14 -62.5(4)
C13 C8 C34 C14 119.7(3)
C12 C14 C34 O3 58.9(3)
C11 C14 C34 O3 -113.8(3)
C12 C14 C34 C7 -53.4(3)
C11 C14 C34 C7 133.8(3)
C12 C14 C34 C8 168.5(3)
C11 C14 C34 C8 -4.3(4)
C29 C31 C35 C20 -0.5(5)
C13 C20 C35 C31 1.7(5)
C25 C27 C36 C44 0.7(5)
Si1 C27 C36 C44 175.6(3)
C25 C33 C41 C44 0.0(5)
C33 C41 C44 C36 2.5(6)
C27 C36 C44 C41 -2.9(6)
